data_4507967
loop_
_publ_author_name
'Wang, Xiu-Li'
'Luan, Jian'
'Sui, Fang-Fang'
'Lin, Hong-Yan'
'Liu, Guo-Cheng'
'Xu, Chuang'

_publ_section_title
;
 Structural Diversities and Fluorescent and Photocatalytic Properties of a
 Series of CuIICoordination Polymers Constructed from Flexible
 Bis-pyridyl-bis-amide Ligands with Different Spacer Lengths and Different
 Aromatic Carboxylates
;
_journal_issue 8
_journal_name_full 'Crystal Growth &amp; Design'
_journal_page_first 3561
_journal_paper_doi 10.1021/cg400538c
_journal_volume 13
_journal_year 2013
_chemical_formula_sum 'C21 H22 Cu N4 O9'
_chemical_formula_weight 537.97
_chemical_name_systematic
; 
 ? 
;
_space_group_IT_number 15
_symmetry_cell_setting monoclinic
_symmetry_space_group_name_Hall '-C 2yc'
_symmetry_space_group_name_H-M 'C 1 2/c 1'
_atom_sites_solution_hydrogens geom
_atom_sites_solution_primary direct
_atom_sites_solution_secondary difmap
_audit_creation_method SHELXL-97
_cell_angle_alpha 90.00
_cell_angle_beta 108.9080(10)
_cell_angle_gamma 90.00
_cell_formula_units_Z 8
_cell_length_a 18.4100(9)
_cell_length_b 16.2894(8)
_cell_length_c 15.8517(7)
_cell_measurement_temperature 296(2)
_cell_measurement_theta_max 28.33
_cell_measurement_theta_min 1.71
_cell_volume 4497.2(4)
_computing_cell_refinement 'SMART (Bruker, 2001)'
_computing_data_collection 'SMART (Bruker, 2001)'
_computing_data_reduction 'SAINT+ (Bruker, 1999)'
_computing_molecular_graphics 'PLATON (Spek, 2003)'
_computing_publication_material 'SHELXTL (1998)'
_computing_structure_refinement 'SHELXL-97 (Sheldrick, 2008)'
_computing_structure_solution 'SHELXS-97 (Sheldrick, 2008)'
_diffrn_ambient_temperature 296(2)
_diffrn_measured_fraction_theta_full 0.997
_diffrn_measured_fraction_theta_max 0.997
_diffrn_measurement_device_type 'CCD area detector'
_diffrn_measurement_method 'phi and omega scans'
_diffrn_radiation_monochromator graphite
_diffrn_radiation_source 'fine-focus sealed tube'
_diffrn_radiation_type MoK\a
_diffrn_radiation_wavelength 0.71073
_diffrn_reflns_av_R_equivalents 0.0354
_diffrn_reflns_av_sigmaI/netI 0.0395
_diffrn_reflns_limit_h_max 24
_diffrn_reflns_limit_h_min -24
_diffrn_reflns_limit_k_max 21
_diffrn_reflns_limit_k_min -21
_diffrn_reflns_limit_l_max 21
_diffrn_reflns_limit_l_min -20
_diffrn_reflns_number 20285
_diffrn_reflns_theta_full 28.33
_diffrn_reflns_theta_max 28.33
_diffrn_reflns_theta_min 1.71
_exptl_absorpt_coefficient_mu 1.033
_exptl_absorpt_correction_T_max 0.865
_exptl_absorpt_correction_T_min 0.830
_exptl_absorpt_correction_type empirical
_exptl_absorpt_process_details SADABS
_exptl_crystal_colour BLUE
_exptl_crystal_density_diffrn 1.589
_exptl_crystal_density_method 'not measured'
_exptl_crystal_description BLOCK
_exptl_crystal_F_000 2216
_exptl_crystal_size_max 0.18
_exptl_crystal_size_mid 0.16
_exptl_crystal_size_min 0.14
_refine_diff_density_max 0.753
_refine_diff_density_min -0.606
_refine_diff_density_rms 0.069
_refine_ls_extinction_method none
_refine_ls_goodness_of_fit_ref 1.014
_refine_ls_hydrogen_treatment constr
_refine_ls_matrix_type full
_refine_ls_number_parameters 316
_refine_ls_number_reflns 5609
_refine_ls_number_restraints 0
_refine_ls_restrained_S_all 1.014
_refine_ls_R_factor_all 0.0639
_refine_ls_R_factor_gt 0.0419
_refine_ls_shift/su_max 0.001
_refine_ls_shift/su_mean 0.000
_refine_ls_structure_factor_coef Fsqd
_refine_ls_weighting_details 'calc w=1/[\s^2^(Fo^2^)+(0.0611P)^2^+4.0906P] where P=(Fo^2^+2Fc^2^)/3'
_refine_ls_weighting_scheme calc
_refine_ls_wR_factor_gt 0.1074
_refine_ls_wR_factor_ref 0.1182
_reflns_number_gt 4128
_reflns_number_total 5609
_reflns_threshold_expression >2sigma(I)
_cod_data_source_file cg400538c_si_002.cif
_cod_data_source_block 8
_cod_depositor_comments
;
The following automatic conversions were performed:

'_symmetry_cell_setting' value 'Monoclinic' changed to 'monoclinic'
according to /home/saulius/struct/CIF-dictionaries/cif_core.dic
dictionary named 'cif_core.dic' version 2.4.2 from 2011-04-26.

Automatic conversion script
Id: cif_fix_values 1891 2012-01-12 08:04:46Z andrius 
;
_cod_original_sg_symbol_H-M 'C 2/c '
_cod_database_code 4507967

loop_
_symmetry_equiv_pos_as_xyz
'x, y, z'
'-x, y, -z+1/2'
'x+1/2, y+1/2, z'
'-x+1/2, y+1/2, -z+1/2'
'-x, -y, -z'
'x, -y, z-1/2'
'-x+1/2, -y+1/2, -z'
'x+1/2, -y+1/2, z-1/2'

loop_
_atom_site_label
_atom_site_type_symbol
_atom_site_fract_x
_atom_site_fract_y
_atom_site_fract_z
_atom_site_U_iso_or_equiv
_atom_site_adp_type
_atom_site_occupancy
_atom_site_symmetry_multiplicity
_atom_site_calc_flag
_atom_site_refinement_flags
Cu1 Cu -0.289859(17) 0.354536(17) -0.22547(2) 0.02692(10) Uani 1 1 d .
O1 O -0.33681(10) 0.24549(10) -0.25507(12) 0.0299(4) Uani 1 1 d .
N1 N -0.29833(12) 0.34866(12) -0.10132(14) 0.0286(4) Uani 1 1 d .
C1 C -0.40714(14) 0.23286(15) -0.29990(16) 0.0269(5) Uani 1 1 d .
O1W O -0.40052(13) 0.43290(13) -0.27845(16) 0.0565(6) Uani 1 1 d .
H1WA H -0.4332 0.4716 -0.2887 0.068 Uiso 1 1 d R
H1WB H -0.4217 0.3923 -0.3107 0.068 Uiso 1 1 d R
O2 O -0.45777(11) 0.28667(12) -0.32158(14) 0.0431(5) Uani 1 1 d .
N2 N -0.45094(13) 0.34440(14) -0.00094(16) 0.0385(6) Uani 1 1 d .
H2A H -0.4833 0.3104 -0.0345 0.046 Uiso 1 1 calc R
C2 C -0.43036(14) 0.14639(15) -0.32717(17) 0.0278(5) Uani 1 1 d .
O2W O -0.17313(15) 0.09319(16) -0.30229(19) 0.0713(8) Uani 1 1 d .
H2WA H -0.1656 0.0552 -0.3353 0.086 Uiso 1 1 d R
H2WB H -0.1347 0.0942 -0.2548 0.086 Uiso 1 1 d R
O3 O -0.36580(12) -0.13665(11) -0.34287(15) 0.0436(5) Uani 1 1 d .
N3 N -0.64166(13) 0.28645(14) 0.08342(16) 0.0354(5) Uani 1 1 d .
H3B H -0.6511 0.3280 0.1116 0.042 Uiso 1 1 calc R
C3 C -0.37685(14) 0.08379(15) -0.31617(16) 0.0272(5) Uani 1 1 d .
H3A H -0.3248 0.0953 -0.2914 0.033 Uiso 1 1 calc R
O3W O -0.4474(2) -0.2697(2) -0.3010(2) 0.1104(13) Uani 1 1 d .
H3WA H -0.4507 -0.2498 -0.3517 0.132 Uiso 1 1 d R
H3WB H -0.4323 -0.2316 -0.2626 0.132 Uiso 1 1 d R
O4 O -0.27231(10) -0.04442(10) -0.30878(13) 0.0326(4) Uani 1 1 d .
N4 N -0.25907(13) 0.35304(12) -0.33764(15) 0.0315(5) Uani 1 1 d .
C4 C -0.40062(14) 0.00397(15) -0.34197(18) 0.0305(5) Uani 1 1 d .
O5 O -0.57475(15) 0.24646(16) -0.00585(18) 0.0671(8) Uani 1 1 d .
C5 C -0.34360(15) -0.06423(15) -0.33062(18) 0.0320(5) Uani 1 1 d .
O6 O -0.43235(13) 0.44358(16) 0.10176(19) 0.0694(8) Uani 1 1 d .
C6 C -0.47814(17) -0.01334(19) -0.3785(2) 0.0516(8) Uani 1 1 d .
H6A H -0.4942 -0.0667 -0.3954 0.062 Uiso 1 1 calc R
C7 C -0.53147(17) 0.0484(2) -0.3897(3) 0.0624(11) Uani 1 1 d .
H7A H -0.5835 0.0367 -0.4144 0.075 Uiso 1 1 calc R
C8 C -0.50774(16) 0.12787(18) -0.3642(2) 0.0451(7) Uani 1 1 d .
H8A H -0.5441 0.1693 -0.3721 0.054 Uiso 1 1 calc R
C9 C -0.36736(15) 0.34597(15) -0.08999(18) 0.0308(5) Uani 1 1 d .
H9A H -0.4110 0.3436 -0.1401 0.037 Uiso 1 1 calc R
C10 C -0.37602(15) 0.34656(15) -0.00650(18) 0.0311(5) Uani 1 1 d .
C11 C -0.47436(16) 0.39228(18) 0.05361(19) 0.0384(6) Uani 1 1 d .
C12 C -0.55735(17) 0.38469(19) 0.0492(2) 0.0450(7) Uani 1 1 d .
H12A H -0.5883 0.4173 -0.0007 0.054 Uiso 1 1 calc R
H12B H -0.5625 0.4086 0.1030 0.054 Uiso 1 1 calc R
C13 C -0.59069(16) 0.29856(18) 0.03932(19) 0.0386(6) Uani 1 1 d .
C14 C -0.68057(15) 0.21391(16) 0.08817(17) 0.0308(5) Uani 1 1 d .
C15 C -0.68188(17) 0.14365(17) 0.0375(2) 0.0394(6) Uani 1 1 d .
H15A H -0.6560 0.1419 -0.0040 0.047 Uiso 1 1 calc R
C16 C -0.72294(17) 0.07664(17) 0.0511(2) 0.0412(7) Uani 1 1 d .
H16A H -0.7257 0.0294 0.0172 0.049 Uiso 1 1 calc R
C17 C -0.31108(16) 0.34853(16) 0.06864(18) 0.0361(6) Uani 1 1 d .
H17A H -0.3152 0.3479 0.1256 0.043 Uiso 1 1 calc R
C18 C -0.24042(16) 0.35151(16) 0.05633(18) 0.0348(6) Uani 1 1 d .
H18A H -0.1959 0.3533 0.1055 0.042 Uiso 1 1 calc R
C19 C -0.23538(15) 0.35183(15) -0.02850(18) 0.0316(5) Uani 1 1 d .
H19A H -0.1872 0.3543 -0.0356 0.038 Uiso 1 1 calc R
C20 C -0.22147(14) 0.28704(16) -0.35148(17) 0.0306(5) Uani 1 1 d .
H20A H -0.2226 0.2395 -0.3194 0.037 Uiso 1 1 calc R
C21 C -0.25960(16) 0.42092(16) -0.38613(18) 0.0361(6) Uani 1 1 d .
H21A H -0.2854 0.4673 -0.3769 0.043 Uiso 1 1 calc R

loop_
_atom_site_aniso_label
_atom_site_aniso_U_11
_atom_site_aniso_U_22
_atom_site_aniso_U_33
_atom_site_aniso_U_23
_atom_site_aniso_U_13
_atom_site_aniso_U_12
Cu1 0.02776(17) 0.02324(16) 0.03317(18) -0.00177(12) 0.01458(13) -0.00196(12)
O1 0.0276(9) 0.0259(9) 0.0351(10) -0.0004(7) 0.0084(8) -0.0011(7)
N1 0.0294(11) 0.0258(10) 0.0328(11) -0.0041(8) 0.0131(9) -0.0044(8)
C1 0.0302(12) 0.0266(12) 0.0277(12) 0.0022(10) 0.0147(10) 0.0037(10)
O1W 0.0449(13) 0.0395(12) 0.0742(16) 0.0045(11) 0.0042(11) 0.0042(10)
O2 0.0377(11) 0.0320(10) 0.0548(13) -0.0026(9) 0.0084(9) 0.0105(8)
N2 0.0320(12) 0.0495(14) 0.0384(13) -0.0165(11) 0.0177(10) -0.0165(10)
C2 0.0257(12) 0.0276(12) 0.0305(13) -0.0010(10) 0.0097(10) 0.0010(10)
O2W 0.0649(17) 0.0648(16) 0.0800(18) 0.0302(14) 0.0177(14) -0.0035(13)
O3 0.0410(11) 0.0266(10) 0.0646(14) -0.0060(9) 0.0189(10) -0.0016(8)
N3 0.0366(12) 0.0344(12) 0.0437(13) -0.0034(10) 0.0249(11) -0.0028(9)
C3 0.0234(12) 0.0299(12) 0.0290(12) -0.0002(10) 0.0095(10) 0.0022(9)
O3W 0.114(3) 0.139(3) 0.072(2) -0.009(2) 0.022(2) -0.057(2)
O4 0.0280(9) 0.0263(9) 0.0462(11) 0.0020(8) 0.0159(8) 0.0032(7)
N4 0.0341(11) 0.0280(11) 0.0366(12) 0.0004(9) 0.0173(10) -0.0010(9)
C4 0.0266(12) 0.0281(12) 0.0362(14) -0.0017(10) 0.0091(11) 0.0014(10)
O5 0.0750(17) 0.0724(17) 0.0787(17) -0.0376(14) 0.0591(15) -0.0340(13)
C5 0.0357(14) 0.0274(12) 0.0364(14) 0.0000(10) 0.0163(11) 0.0034(10)
O6 0.0476(14) 0.0749(17) 0.092(2) -0.0498(15) 0.0308(13) -0.0158(12)
C6 0.0329(15) 0.0344(15) 0.079(2) -0.0119(15) 0.0071(15) -0.0056(12)
C7 0.0241(15) 0.0437(18) 0.105(3) -0.0128(18) 0.0011(17) -0.0030(13)
C8 0.0260(14) 0.0380(15) 0.066(2) -0.0030(14) 0.0074(14) 0.0052(11)
C9 0.0283(13) 0.0336(13) 0.0312(13) -0.0055(10) 0.0106(10) -0.0055(10)
C10 0.0311(13) 0.0321(13) 0.0334(13) -0.0060(11) 0.0151(11) -0.0084(10)
C11 0.0374(15) 0.0428(16) 0.0388(15) -0.0067(13) 0.0176(13) -0.0051(12)
C12 0.0428(17) 0.0452(16) 0.0573(19) 0.0018(14) 0.0305(15) -0.0025(13)
C13 0.0372(15) 0.0486(17) 0.0355(15) -0.0051(13) 0.0195(12) -0.0075(12)
C14 0.0301(13) 0.0309(13) 0.0329(13) 0.0007(10) 0.0125(11) 0.0022(10)
C15 0.0453(16) 0.0402(15) 0.0400(15) -0.0036(12) 0.0239(13) 0.0032(13)
C16 0.0500(18) 0.0342(15) 0.0412(16) -0.0070(12) 0.0172(14) 0.0017(12)
C17 0.0406(15) 0.0391(15) 0.0300(13) -0.0018(11) 0.0132(12) -0.0030(12)
C18 0.0327(14) 0.0354(14) 0.0321(13) 0.0007(11) 0.0048(11) -0.0027(11)
C19 0.0271(12) 0.0286(12) 0.0388(14) -0.0003(11) 0.0100(11) -0.0013(10)
C20 0.0326(13) 0.0303(13) 0.0317(13) 0.0028(10) 0.0141(11) -0.0012(10)
C21 0.0390(15) 0.0296(13) 0.0417(16) 0.0013(11) 0.0158(13) 0.0007(11)

loop_
_atom_type_symbol
_atom_type_description
_atom_type_scat_dispersion_real
_atom_type_scat_dispersion_imag
_atom_type_scat_source
C C 0.0033 0.0016 'International Tables Vol C Tables 4.2.6.8 and 6.1.1.4'
H H 0.0000 0.0000 'International Tables Vol C Tables 4.2.6.8 and 6.1.1.4'
Cu Cu 0.3201 1.2651 'International Tables Vol C Tables 4.2.6.8 and 6.1.1.4'
N N 0.0061 0.0033 'International Tables Vol C Tables 4.2.6.8 and 6.1.1.4'
O O 0.0106 0.0060 'International Tables Vol C Tables 4.2.6.8 and 6.1.1.4'

loop_
_geom_angle_atom_site_label_1
_geom_angle_atom_site_label_2
_geom_angle_atom_site_label_3
_geom_angle
_geom_angle_site_symmetry_1
_geom_angle_site_symmetry_3
O1 Cu1 O4 171.40(7) . 4_454
O1 Cu1 N1 91.31(8) . .
O4 Cu1 N1 89.57(8) 4_454 .
O1 Cu1 N4 90.35(8) . .
O4 Cu1 N4 87.11(8) 4_454 .
N1 Cu1 N4 168.39(9) . .
O1 Cu1 O1W 98.30(7) . .
O4 Cu1 O1W 90.21(7) 4_454 .
N1 Cu1 O1W 92.45(9) . .
N4 Cu1 O1W 98.68(9) . .
C1 O1 Cu1 124.57(15) . .
C9 N1 C19 118.5(2) . .
C9 N1 Cu1 120.42(18) . .
C19 N1 Cu1 121.03(18) . .
O2 C1 O1 125.1(2) . .
O2 C1 C2 117.8(2) . .
O1 C1 C2 117.2(2) . .
Cu1 O1W H1WA 164.2 . .
Cu1 O1W H1WB 88.1 . .
H1WA O1W H1WB 107.7 . .
C11 N2 C10 123.6(2) . .
C11 N2 H2A 118.2 . .
C10 N2 H2A 118.2 . .
C8 C2 C3 118.9(2) . .
C8 C2 C1 119.1(2) . .
C3 C2 C1 122.1(2) . .
H2WA O2W H2WB 107.7 . .
C13 N3 C14 127.2(2) . .
C13 N3 H3B 116.4 . .
C14 N3 H3B 116.4 . .
C2 C3 C4 120.4(2) . .
C2 C3 H3A 119.8 . .
C4 C3 H3A 119.8 . .
H3WA O3W H3WB 107.7 . .
C5 O4 Cu1 108.34(15) . 4_444
C20 N4 C21 118.4(2) . .
C20 N4 Cu1 117.36(17) . .
C21 N4 Cu1 122.51(18) . .
C6 C4 C3 119.8(2) . .
C6 C4 C5 119.1(2) . .
C3 C4 C5 121.1(2) . .
O3 C5 O4 122.4(2) . .
O3 C5 C4 120.2(2) . .
O4 C5 C4 117.4(2) . .
C7 C6 C4 120.1(3) . .
C7 C6 H6A 120.0 . .
C4 C6 H6A 120.0 . .
C6 C7 C8 120.1(3) . .
C6 C7 H7A 120.0 . .
C8 C7 H7A 120.0 . .
C7 C8 C2 120.7(3) . .
C7 C8 H8A 119.6 . .
C2 C8 H8A 119.6 . .
N1 C9 C10 122.4(2) . .
N1 C9 H9A 118.8 . .
C10 C9 H9A 118.8 . .
C9 C10 C17 119.1(2) . .
C9 C10 N2 118.5(2) . .
C17 C10 N2 122.3(2) . .
O6 C11 N2 122.1(3) . .
O6 C11 C12 120.6(3) . .
N2 C11 C12 117.1(3) . .
C11 C12 C13 116.7(3) . .
C11 C12 H12A 108.1 . .
C13 C12 H12A 108.1 . .
C11 C12 H12B 108.1 . .
C13 C12 H12B 108.1 . .
H12A C12 H12B 107.3 . .
O5 C13 N3 123.1(3) . .
O5 C13 C12 122.9(3) . .
N3 C13 C12 113.9(2) . .
C15 C14 C20 118.2(2) . 8_456
C15 C14 N3 125.3(2) . .
C20 C14 N3 116.5(2) 8_456 .
C16 C15 C14 117.8(3) . .
C16 C15 H15A 121.1 . .
C14 C15 H15A 121.1 . .
C21 C16 C15 120.8(3) 8_456 .
C21 C16 H16A 119.6 8_456 .
C15 C16 H16A 119.6 . .
C18 C17 C10 118.0(3) . .
C18 C17 H17A 121.0 . .
C10 C17 H17A 121.0 . .
C17 C18 C19 120.3(2) . .
C17 C18 H18A 119.9 . .
C19 C18 H18A 119.9 . .
N1 C19 C18 121.7(2) . .
N1 C19 H19A 119.2 . .
C18 C19 H19A 119.2 . .
N4 C20 C14 123.0(2) . 8
N4 C20 H20A 118.5 . .
C14 C20 H20A 118.5 8 .
N4 C21 C16 121.6(3) . 8
N4 C21 H21A 119.2 . .
C16 C21 H21A 119.2 8 .

loop_
_geom_bond_atom_site_label_1
_geom_bond_atom_site_label_2
_geom_bond_distance
_geom_bond_site_symmetry_2
Cu1 O1 1.9646(17) .
Cu1 O4 1.9777(17) 4_454
Cu1 N1 2.026(2) .
Cu1 N4 2.034(2) .
Cu1 O1W 2.319(2) .
O1 C1 1.276(3) .
N1 C9 1.341(3) .
N1 C19 1.346(3) .
C1 O2 1.244(3) .
C1 C2 1.495(3) .
O1W H1WA 0.8500 .
O1W H1WB 0.8500 .
N2 C11 1.335(3) .
N2 C10 1.411(3) .
N2 H2A 0.8600 .
C2 C8 1.387(4) .
C2 C3 1.389(3) .
O2W H2WA 0.8500 .
O2W H2WB 0.8501 .
O3 C5 1.243(3) .
N3 C13 1.354(3) .
N3 C14 1.396(3) .
N3 H3B 0.8600 .
C3 C4 1.391(3) .
C3 H3A 0.9300 .
O3W H3WA 0.8500 .
O3W H3WB 0.8500 .
O4 C5 1.285(3) .
O4 Cu1 1.9777(17) 4_444
N4 C20 1.335(3) .
N4 C21 1.345(3) .
C4 C6 1.384(4) .
C4 C5 1.499(3) .
O5 C13 1.206(3) .
O6 C11 1.223(3) .
C6 C7 1.376(4) .
C6 H6A 0.9300 .
C7 C8 1.384(4) .
C7 H7A 0.9300 .
C8 H8A 0.9300 .
C9 C10 1.383(4) .
C9 H9A 0.9300 .
C10 C17 1.388(4) .
C11 C12 1.512(4) .
C12 C13 1.519(4) .
C12 H12A 0.9700 .
C12 H12B 0.9700 .
C14 C15 1.393(4) .
C14 C20 1.396(3) 8_456
C15 C16 1.383(4) .
C15 H15A 0.9300 .
C16 C21 1.373(4) 8_456
C16 H16A 0.9300 .
C17 C18 1.377(4) .
C17 H17A 0.9300 .
C18 C19 1.378(4) .
C18 H18A 0.9300 .
C19 H19A 0.9300 .
C20 C14 1.396(3) 8
C20 H20A 0.9300 .
C21 C16 1.372(4) 8
C21 H21A 0.9300 .

loop_
_geom_torsion_atom_site_label_1
_geom_torsion_atom_site_label_2
_geom_torsion_atom_site_label_3
_geom_torsion_atom_site_label_4
_geom_torsion
_geom_torsion_site_symmetry_1
_geom_torsion_site_symmetry_4
O4 Cu1 O1 C1 -164.6(4) 4_454 .
N1 Cu1 O1 C1 99.6(2) . .
N4 Cu1 O1 C1 -91.9(2) . .
O1W Cu1 O1 C1 6.9(2) . .
O1 Cu1 N1 C9 -64.44(19) . .
O4 Cu1 N1 C9 124.12(19) 4_454 .
N4 Cu1 N1 C9 -162.6(4) . .
O1W Cu1 N1 C9 33.93(19) . .
O1 Cu1 N1 C19 119.17(19) . .
O4 Cu1 N1 C19 -52.27(19) 4_454 .
N4 Cu1 N1 C19 21.0(5) . .
O1W Cu1 N1 C19 -142.46(19) . .
Cu1 O1 C1 O2 -9.4(4) . .
Cu1 O1 C1 C2 171.50(16) . .
O2 C1 C2 C8 -8.6(4) . .
O1 C1 C2 C8 170.6(3) . .
O2 C1 C2 C3 171.7(2) . .
O1 C1 C2 C3 -9.1(4) . .
C8 C2 C3 C4 0.0(4) . .
C1 C2 C3 C4 179.7(2) . .
O1 Cu1 N4 C20 -51.01(19) . .
O4 Cu1 N4 C20 120.77(19) 4_454 .
N1 Cu1 N4 C20 47.2(5) . .
O1W Cu1 N4 C20 -149.46(19) . .
O1 Cu1 N4 C21 144.0(2) . .
O4 Cu1 N4 C21 -44.2(2) 4_454 .
N1 Cu1 N4 C21 -117.7(4) . .
O1W Cu1 N4 C21 45.6(2) . .
C2 C3 C4 C6 -0.3(4) . .
C2 C3 C4 C5 179.9(2) . .
Cu1 O4 C5 O3 -12.1(3) 4_444 .
Cu1 O4 C5 C4 168.47(18) 4_444 .
C6 C4 C5 O3 -9.3(4) . .
C3 C4 C5 O3 170.5(3) . .
C6 C4 C5 O4 170.2(3) . .
C3 C4 C5 O4 -10.1(4) . .
C3 C4 C6 C7 0.4(5) . .
C5 C4 C6 C7 -179.9(3) . .
C4 C6 C7 C8 -0.2(6) . .
C6 C7 C8 C2 -0.1(6) . .
C3 C2 C8 C7 0.2(5) . .
C1 C2 C8 C7 -179.5(3) . .
C19 N1 C9 C10 0.2(4) . .
Cu1 N1 C9 C10 -176.30(18) . .
N1 C9 C10 C17 -1.2(4) . .
N1 C9 C10 N2 179.4(2) . .
C11 N2 C10 C9 -135.4(3) . .
C11 N2 C10 C17 45.2(4) . .
C10 N2 C11 O6 1.9(5) . .
C10 N2 C11 C12 177.8(3) . .
O6 C11 C12 C13 -143.6(3) . .
N2 C11 C12 C13 40.3(4) . .
C14 N3 C13 O5 3.2(5) . .
C14 N3 C13 C12 -178.8(3) . .
C11 C12 C13 O5 -37.5(5) . .
C11 C12 C13 N3 144.5(3) . .
C13 N3 C14 C15 -9.7(4) . .
C13 N3 C14 C20 170.7(3) . 8_456
C20 C14 C15 C16 -0.8(4) 8_456 .
N3 C14 C15 C16 179.5(3) . .
C14 C15 C16 C21 -1.5(4) . 8_456
C9 C10 C17 C18 1.3(4) . .
N2 C10 C17 C18 -179.3(2) . .
C10 C17 C18 C19 -0.5(4) . .
C9 N1 C19 C18 0.7(4) . .
Cu1 N1 C19 C18 177.13(18) . .
C17 C18 C19 N1 -0.5(4) . .
C21 N4 C20 C14 2.2(4) . 8
Cu1 N4 C20 C14 -163.4(2) . 8
C20 N4 C21 C16 0.3(4) . 8
Cu1 N4 C21 C16 165.1(2) . 8
